data_7105527
loop_
_publ_author_name
'Dallanegra, Romaeo'
'Chaplin, Adrian B.'
'Tsim, Jennifer'
'Weller, Andrew S.'

_publ_section_title
;
 Amino-borane oligomers bound to a Rh(i) metal fragment
;
_journal_issue 18
_journal_name_full 'Chemical Communications'
_journal_page_first 3092
_journal_page_last 3094
_journal_paper_doi 10.1039/c003055d
_journal_volume 46
_journal_year 2010
_chemical_formula_moiety 'C32 H12 B F24, C15 H39 B2 N2 P Rh'
_chemical_formula_sum 'C47 H51 B3 F24 N2 P Rh'
_chemical_formula_weight 1266.21
_chemical_melting_point ?
_space_group_IT_number 2
_symmetry_cell_setting triclinic
_symmetry_space_group_name_Hall '-P 1'
_symmetry_space_group_name_H-M 'P -1'
_atom_sites_solution_hydrogens geom
_atom_sites_solution_primary direct
_atom_sites_solution_secondary difmap
_audit_creation_method SHELXL-97
_cell_angle_alpha 84.6142(4)
_cell_angle_beta 78.4318(4)
_cell_angle_gamma 86.9282(4)
_cell_formula_units_Z 2
_cell_length_a 13.11340(10)
_cell_length_b 15.09320(10)
_cell_length_c 15.6507(2)
_cell_measurement_reflns_used 13406
_cell_measurement_temperature 150(2)
_cell_measurement_theta_max 27.485
_cell_measurement_theta_min 5.097
_cell_volume 3019.40(5)
_computing_cell_refinement 'Denzo/Scalepack (Otwinowski & Minor 1997)'
_computing_data_collection 'Collect (Nonius BV, 1997-2000)'
_computing_data_reduction 'Denzo/Scalepack (Otwinowski & Minor 1997)'
_computing_molecular_graphics 'ORTEP3 (Farrugia, 1997)'
_computing_publication_material 'Bruker SHELXTL'
_computing_structure_refinement 'SHELXL-97 (Sheldrick, 2008)'
_computing_structure_solution 'SIR2004 (Burla et al., 2005)'
_diffrn_ambient_temperature 150(2)
_diffrn_detector_area_resol_mean 9
_diffrn_measured_fraction_theta_full 0.992
_diffrn_measured_fraction_theta_max 0.992
_diffrn_measurement_device '95mm CCD camera on \k-goniostat'
_diffrn_measurement_device_type KappaCCD
_diffrn_measurement_method CCD
_diffrn_radiation_monochromator 'horizonally mounted graphite crystal'
_diffrn_radiation_source 'fine-focus sealed tube'
_diffrn_radiation_type MoK\a
_diffrn_radiation_wavelength 0.71073
_diffrn_reflns_av_R_equivalents 0.0154
_diffrn_reflns_av_sigmaI/netI 0.0248
_diffrn_reflns_limit_h_max 16
_diffrn_reflns_limit_h_min -16
_diffrn_reflns_limit_k_max 18
_diffrn_reflns_limit_k_min -18
_diffrn_reflns_limit_l_max 19
_diffrn_reflns_limit_l_min -18
_diffrn_reflns_number 23676
_diffrn_reflns_theta_full 26.37
_diffrn_reflns_theta_max 26.37
_diffrn_reflns_theta_min 5.10
_exptl_absorpt_coefficient_mu 0.415
_exptl_absorpt_correction_T_max 1.0
_exptl_absorpt_correction_T_min 0.935
_exptl_absorpt_correction_type multi-scan
_exptl_absorpt_process_details 'Denzo/Scalepack (Otwinowski & Minor 1997)'
_exptl_crystal_colour yellow
_exptl_crystal_density_diffrn 1.393
_exptl_crystal_density_meas ?
_exptl_crystal_density_method .
_exptl_crystal_description block
_exptl_crystal_F_000 1276
_exptl_crystal_size_max 0.4
_exptl_crystal_size_mid 0.28
_exptl_crystal_size_min 0.20
_platon_squeeze_details
;
;
_refine_diff_density_max 0.744
_refine_diff_density_min -0.855
_refine_diff_density_rms 0.071
_refine_ls_extinction_method none
_refine_ls_goodness_of_fit_ref 1.082
_refine_ls_hydrogen_treatment mixed
_refine_ls_matrix_type full
_refine_ls_number_parameters 962
_refine_ls_number_reflns 12244
_refine_ls_number_restraints 982
_refine_ls_restrained_S_all 1.346
_refine_ls_R_factor_all 0.0549
_refine_ls_R_factor_gt 0.0466
_refine_ls_shift/su_max 0.008
_refine_ls_shift/su_mean 0.000
_refine_ls_structure_factor_coef Fsqd
_refine_ls_weighting_details 'calc w=1/[\s^2^(Fo^2^)+(0.0747P)^2^+2.7887P] where P=(Fo^2^+2Fc^2^)/3'
_refine_ls_weighting_scheme calc
_refine_ls_wR_factor_gt 0.1304
_refine_ls_wR_factor_ref 0.1364
_reflns_number_gt 10413
_reflns_number_total 12244
_reflns_threshold_expression >2sigma(I)
_cod_data_source_file c003055d.txt
_cod_data_source_block 3b
_cod_depositor_comments
;
The following automatic conversions were performed:
'_symmetry_cell_setting' value 'Triclinic' changed to 'triclinic'
according to '/home/saulius/struct/CIF-dictionaries/cif_core.dic'
dictionary named 'cif_core.dic' version 2.4.1 from 2010-06-29.

Automatic conversion script
Id: cif_fix_enum 1527 2010-12-29 10:47:43Z saulius 

The following automatic conversions were performed:

'_chemical_melting_point' value 'not measured' was changed to '?' -
the value is undefined or not given.

Automatic conversion script
Id: cif_fix_values 1646 2011-03-28 12:23:43Z adriana 
;
_cod_original_sg_symbol_H-M P-1
_cod_database_code 7105527

loop_
_symmetry_equiv_pos_as_xyz
'x, y, z'
'-x, -y, -z'

loop_
_atom_site_label
_atom_site_type_symbol
_atom_site_fract_x
_atom_site_fract_y
_atom_site_fract_z
_atom_site_U_iso_or_equiv
_atom_site_adp_type
_atom_site_occupancy
_atom_site_symmetry_multiplicity
_atom_site_calc_flag
_atom_site_refinement_flags
_atom_site_disorder_assembly
_atom_site_disorder_group
Rh1 Rh 0.069870(19) 0.164707(17) 0.196373(19) 0.03466(11) Uani 1 1 d . A .
B1 B 0.1066(3) 0.2608(3) 0.2859(4) 0.0512(12) Uani 1 1 d . . .
H1A H 0.089(4) 0.182(3) 0.307(3) 0.061 Uiso 1 1 d . . .
H1B H 0.138(4) 0.265(3) 0.207(3) 0.061 Uiso 1 1 d . . .
H1C H 0.169(4) 0.280(3) 0.320(3) 0.061 Uiso 1 1 d . . .
N1 N 0.0008(2) 0.3202(2) 0.3072(2) 0.0412(7) Uani 1 1 d . . .
C1 C -0.0535(3) 0.2899(3) 0.3971(3) 0.0554(11) Uani 1 1 d . . .
H1D H -0.0053 0.2901 0.4376 0.083 Uiso 1 1 calc R . .
H1E H -0.0775 0.2294 0.3977 0.083 Uiso 1 1 calc R . .
H1F H -0.1134 0.3302 0.4154 0.083 Uiso 1 1 calc R . .
C2 C 0.0268(4) 0.4154(3) 0.3038(4) 0.0629(13) Uani 1 1 d . . .
H2C H -0.0376 0.4521 0.3151 0.094 Uiso 1 1 calc R . .
H2D H 0.0673 0.4340 0.2457 0.094 Uiso 1 1 calc R . .
H2E H 0.0680 0.4228 0.3483 0.094 Uiso 1 1 calc R . .
B2 B -0.0572(3) 0.3025(3) 0.2328(3) 0.0398(9) Uani 1 1 d . . .
H2A H -0.064(3) 0.228(3) 0.235(3) 0.048 Uiso 1 1 d . . .
H2B H -0.019(3) 0.338(3) 0.169(3) 0.048 Uiso 1 1 d . . .
N2 N -0.1800(2) 0.3308(2) 0.2552(2) 0.0406(7) Uani 1 1 d . . .
H2 H -0.1935 0.3507 0.3110 0.049 Uiso 1 1 calc R . .
C3 C -0.2493(3) 0.2537(3) 0.2582(4) 0.0627(12) Uani 1 1 d . . .
H3A H -0.3224 0.2744 0.2721 0.094 Uiso 1 1 calc R . .
H3B H -0.2354 0.2077 0.3033 0.094 Uiso 1 1 calc R . .
H3C H -0.2352 0.2289 0.2011 0.094 Uiso 1 1 calc R . .
C4 C -0.2091(4) 0.4051(4) 0.1953(4) 0.0791(17) Uani 1 1 d . . .
H4A H -0.1943 0.3872 0.1353 0.119 Uiso 1 1 calc R . .
H4B H -0.1687 0.4571 0.1983 0.119 Uiso 1 1 calc R . .
H4C H -0.2836 0.4202 0.2125 0.119 Uiso 1 1 calc R . .
P1 P 0.21331(7) 0.08255(6) 0.15869(7) 0.0395(2) Uani 1 1 d D . .
C5 C 0.1636(3) 0.0081(3) 0.0919(3) 0.0490(10) Uani 1 1 d . A .
H5 H 0.2146 -0.0386 0.0665 0.059 Uiso 1 1 calc R . .
C6 C 0.0634(3) -0.0276(3) 0.1528(4) 0.0556(11) Uani 1 1 d . . .
H6A H 0.0318 -0.0733 0.1259 0.067 Uiso 1 1 calc R A .
H6B H 0.0769 -0.0524 0.2105 0.067 Uiso 1 1 calc R . .
C7 C -0.0041(3) 0.0575(3) 0.1601(3) 0.0484(10) Uani 1 1 d D A .
H7 H -0.085(3) 0.057(3) 0.193(3) 0.058 Uiso 1 1 d D . .
C8 C 0.0291(3) 0.1167(3) 0.0851(3) 0.0472(9) Uani 1 1 d D . .
H8 H -0.024(3) 0.166(3) 0.062(3) 0.057 Uiso 1 1 d D . .
C9 C 0.1191(3) 0.0716(3) 0.0250(3) 0.0530(10) Uani 1 1 d . A .
H9A H 0.1708 0.1149 -0.0060 0.064 Uiso 1 1 calc R . .
H9B H 0.0941 0.0387 -0.0183 0.064 Uiso 1 1 calc R . .
C10 C 0.2583(6) 0.0151(4) 0.2488(4) 0.0621(16) Uani 0.769(6) 1 d PDU A 1
H10 H 0.1921 -0.0103 0.2833 0.075 Uiso 0.769(6) 1 calc PR A 1
C11 C 0.2946(6) 0.0673(5) 0.3154(5) 0.0756(18) Uani 0.769(6) 1 d PDU A 1
H11A H 0.2979 0.0281 0.3685 0.113 Uiso 0.769(6) 1 calc PR A 1
H11B H 0.2454 0.1173 0.3302 0.113 Uiso 0.769(6) 1 calc PR A 1
H11C H 0.3638 0.0900 0.2904 0.113 Uiso 0.769(6) 1 calc PR A 1
C12 C 0.3232(8) -0.0671(5) 0.2240(6) 0.078(2) Uani 0.769(6) 1 d PDU A 1
H12A H 0.3963 -0.0516 0.2047 0.116 Uiso 0.769(6) 1 calc PR A 1
H12B H 0.2990 -0.0922 0.1764 0.116 Uiso 0.769(6) 1 calc PR A 1
H12C H 0.3166 -0.1111 0.2748 0.116 Uiso 0.769(6) 1 calc PR A 1
C110 C 0.2877(14) 0.0199(13) 0.2341(9) 0.063(3) Uani 0.231(6) 1 d PDU A 2
H110 H 0.3438 0.0599 0.2400 0.076 Uiso 0.231(6) 1 calc PR A 2
C111 C 0.2205(17) 0.0047(14) 0.3259(7) 0.068(4) Uani 0.231(6) 1 d PDU A 2
H11D H 0.1631 -0.0336 0.3240 0.102 Uiso 0.231(6) 1 calc PR A 2
H11E H 0.1921 0.0621 0.3464 0.102 Uiso 0.231(6) 1 calc PR A 2
H11F H 0.2631 -0.0240 0.3660 0.102 Uiso 0.231(6) 1 calc PR A 2
C112 C 0.343(2) -0.0636(14) 0.1981(13) 0.056(4) Uani 0.231(6) 1 d PDU A 2
H11G H 0.3849 -0.0918 0.2393 0.084 Uiso 0.231(6) 1 calc PR A 2
H11H H 0.3891 -0.0477 0.1417 0.084 Uiso 0.231(6) 1 calc PR A 2
H11I H 0.2918 -0.1052 0.1900 0.084 Uiso 0.231(6) 1 calc PR A 2
C13 C 0.3187(3) 0.1454(3) 0.0808(3) 0.0332(10) Uani 0.769(6) 1 d PDU A 1
H13 H 0.2831 0.1850 0.0400 0.040 Uiso 0.769(6) 1 calc PR A 1
C14 C 0.3733(4) 0.2068(3) 0.1287(4) 0.0414(12) Uani 0.769(6) 1 d PDU A 1
H14A H 0.4152 0.1707 0.1652 0.062 Uiso 0.769(6) 1 calc PR A 1
H14B H 0.3209 0.2426 0.1657 0.062 Uiso 0.769(6) 1 calc PR A 1
H14C H 0.4185 0.2462 0.0857 0.062 Uiso 0.769(6) 1 calc PR A 1
C15 C 0.3959(4) 0.0858(4) 0.0240(4) 0.0427(13) Uani 0.769(6) 1 d PDU A 1
H15A H 0.4453 0.1227 -0.0179 0.064 Uiso 0.769(6) 1 calc PR A 1
H15B H 0.3582 0.0501 -0.0079 0.064 Uiso 0.769(6) 1 calc PR A 1
H15C H 0.4337 0.0462 0.0611 0.064 Uiso 0.769(6) 1 calc PR A 1
C113 C 0.3435(8) 0.1248(8) 0.1192(10) 0.042(2) Uani 0.231(6) 1 d PDU A 2
H113 H 0.3785 0.1188 0.1708 0.050 Uiso 0.231(6) 1 calc PR A 2
C114 C 0.3414(12) 0.2240(7) 0.0889(13) 0.053(3) Uani 0.231(6) 1 d PDU A 2
H11J H 0.4123 0.2423 0.0628 0.079 Uiso 0.231(6) 1 calc PR A 2
H11K H 0.3137 0.2583 0.1392 0.079 Uiso 0.231(6) 1 calc PR A 2
H11L H 0.2970 0.2352 0.0454 0.079 Uiso 0.231(6) 1 calc PR A 2
C115 C 0.4106(10) 0.0690(11) 0.0504(12) 0.044(4) Uani 0.231(6) 1 d PDU A 2
H11M H 0.3937 0.0870 -0.0071 0.066 Uiso 0.231(6) 1 calc PR A 2
H11N H 0.3965 0.0058 0.0661 0.066 Uiso 0.231(6) 1 calc PR A 2
H11O H 0.4844 0.0786 0.0483 0.066 Uiso 0.231(6) 1 calc PR A 2
B200 B 0.4611(3) 0.3256(2) 0.7774(2) 0.0242(6) Uani 1 1 d . . .
C201 C 0.4502(2) 0.23626(19) 0.72816(19) 0.0251(6) Uani 1 1 d . . .
C202 C 0.4008(2) 0.1602(2) 0.7717(2) 0.0282(6) Uani 1 1 d . . .
H202 H 0.3658 0.1620 0.8309 0.034 Uiso 1 1 calc R . .
C203 C 0.4012(3) 0.0816(2) 0.7309(2) 0.0329(7) Uani 1 1 d D B .
C204 C 0.4535(3) 0.0756(2) 0.6456(2) 0.0366(7) Uani 1 1 d . B .
H204 H 0.4546 0.0221 0.6179 0.044 Uiso 1 1 calc R . .
C205 C 0.5041(3) 0.1494(2) 0.6018(2) 0.0351(7) Uani 1 1 d D . .
C206 C 0.5012(3) 0.2282(2) 0.6412(2) 0.0295(6) Uani 1 1 d . C .
H206 H 0.5348 0.2784 0.6084 0.035 Uiso 1 1 calc R . .
C207 C 0.3499(3) 0.0016(2) 0.7803(2) 0.0474(9) Uani 1 1 d D . .
F1 F 0.2921(9) -0.0381(7) 0.7331(5) 0.073(2) Uani 0.56(2) 1 d PDU B 1
F2 F 0.2858(8) 0.0160(5) 0.8540(5) 0.066(2) Uani 0.56(2) 1 d PDU B 1
F3 F 0.4171(5) -0.0623(5) 0.8004(9) 0.084(3) Uani 0.56(2) 1 d PDU B 1
F101 F 0.4068(9) -0.0362(9) 0.8378(9) 0.082(3) Uani 0.44(2) 1 d PDU B 2
F102 F 0.3376(13) -0.0607(6) 0.7313(6) 0.077(3) Uani 0.44(2) 1 d PDU B 2
F103 F 0.2584(7) 0.0210(7) 0.8287(10) 0.080(3) Uani 0.44(2) 1 d PDU B 2
C208 C 0.5587(4) 0.1412(3) 0.5089(3) 0.0470(11) Uani 0.808(13) 1 d PDU C 1
F4 F 0.6235(5) 0.0694(3) 0.5011(3) 0.0650(18) Uani 0.808(13) 1 d PDU C 1
F5 F 0.4928(4) 0.1322(4) 0.4545(2) 0.0704(14) Uani 0.808(13) 1 d PDU C 1
F6 F 0.6160(5) 0.2113(2) 0.4748(3) 0.0638(15) Uani 0.808(13) 1 d PDU C 1
C308 C 0.5737(10) 0.1451(9) 0.5131(7) 0.0470(11) Uani 0.192(13) 1 d PDU C 2
F104 F 0.5243(15) 0.1760(16) 0.4483(6) 0.067(4) Uani 0.192(13) 1 d PDU C 2
F105 F 0.6598(12) 0.1920(13) 0.5009(11) 0.061(5) Uani 0.192(13) 1 d PDU C 2
F106 F 0.6052(16) 0.0613(9) 0.4965(11) 0.044(5) Uani 0.192(13) 1 d PDU C 2
C209 C 0.5745(2) 0.31064(19) 0.80664(19) 0.0246(6) Uani 1 1 d . . .
C210 C 0.5890(2) 0.27818(19) 0.8901(2) 0.0273(6) Uani 1 1 d . . .
H210 H 0.5296 0.2670 0.9351 0.033 Uiso 1 1 calc R . .
C211 C 0.6880(2) 0.2617(2) 0.9095(2) 0.0306(6) Uani 1 1 d D D .
C212 C 0.7770(3) 0.2751(2) 0.8459(2) 0.0345(7) Uani 1 1 d . . .
H212 H 0.8443 0.2635 0.8590 0.041 Uiso 1 1 calc R . .
C213 C 0.7643(3) 0.3060(2) 0.7626(2) 0.0356(7) Uani 1 1 d D E .
C214 C 0.6664(2) 0.3239(2) 0.7437(2) 0.0302(6) Uani 1 1 d . . .
H214 H 0.6609 0.3461 0.6859 0.036 Uiso 1 1 calc R . .
C215 C 0.6960(3) 0.2288(2) 1.0009(2) 0.0437(8) Uani 1 1 d D . .
F7 F 0.6546(3) 0.1482(2) 1.02340(19) 0.0695(10) Uani 0.925(5) 1 d PDU D 1
F8 F 0.6429(3) 0.2787(2) 1.06092(16) 0.0691(10) Uani 0.925(5) 1 d PDU D 1
F9 F 0.7925(2) 0.2179(3) 1.0132(2) 0.0802(12) Uani 0.925(5) 1 d PDU D 1
F107 F 0.757(2) 0.2808(16) 1.0331(12) 0.067(6) Uani 0.075(5) 1 d PDU D 2
F108 F 0.739(2) 0.1479(10) 1.0083(11) 0.070(6) Uani 0.075(5) 1 d PDU D 2
F109 F 0.6067(11) 0.228(2) 1.0572(9) 0.078(6) Uani 0.075(5) 1 d PDU D 2
C216 C 0.8582(3) 0.3190(3) 0.6906(3) 0.0540(11) Uani 1 1 d D . .
F10 F 0.9380(4) 0.2625(6) 0.7091(4) 0.084(2) Uani 0.523(8) 1 d PDU E 1
F11 F 0.8473(5) 0.2999(6) 0.6159(3) 0.072(2) Uani 0.523(8) 1 d PDU E 1
F12 F 0.8974(7) 0.3959(4) 0.6876(6) 0.106(3) Uani 0.523(8) 1 d PDU E 1
F110 F 0.8462(5) 0.3943(5) 0.6363(5) 0.094(3) Uani 0.477(8) 1 d PDU E 2
F111 F 0.9442(4) 0.3309(8) 0.7122(4) 0.081(2) Uani 0.477(8) 1 d PDU E 2
F112 F 0.8709(7) 0.2571(6) 0.6357(6) 0.100(3) Uani 0.477(8) 1 d PDU E 2
C217 C 0.4589(2) 0.4168(2) 0.71185(19) 0.0262(6) Uani 1 1 d . . .
C218 C 0.3956(2) 0.4275(2) 0.6495(2) 0.0276(6) Uani 1 1 d . . .
H218 H 0.3570 0.3787 0.6409 0.033 Uiso 1 1 calc R . .
C219 C 0.3874(3) 0.5082(2) 0.5993(2) 0.0322(7) Uani 1 1 d . . .
C220 C 0.4441(3) 0.5805(2) 0.6085(2) 0.0375(8) Uani 1 1 d . . .
H220 H 0.4397 0.6350 0.5735 0.045 Uiso 1 1 calc R . .
C221 C 0.5073(3) 0.5714(2) 0.6702(2) 0.0374(7) Uani 1 1 d D F .
C222 C 0.5137(3) 0.4915(2) 0.7214(2) 0.0325(7) Uani 1 1 d . . .
H222 H 0.5564 0.4874 0.7641 0.039 Uiso 1 1 calc R . .
C223 C 0.3134(3) 0.5176(3) 0.5383(2) 0.0409(8) Uani 1 1 d . . .
F13 F 0.3317(3) 0.5855(2) 0.4781(2) 0.0855(10) Uani 1 1 d U . .
F14 F 0.21547(19) 0.5295(2) 0.58167(17) 0.0732(9) Uani 1 1 d U . .
F15 F 0.3111(2) 0.44603(19) 0.49574(18) 0.0643(7) Uani 1 1 d U . .
C224 C 0.5685(3) 0.6490(3) 0.6835(3) 0.0566(11) Uani 1 1 d D . .
F16 F 0.6060(7) 0.6955(5) 0.6048(4) 0.0719(19) Uani 0.63(2) 1 d PDU F 1
F17 F 0.5111(5) 0.7082(5) 0.7299(8) 0.083(2) Uani 0.63(2) 1 d PDU F 1
F18 F 0.6505(6) 0.6261(5) 0.7173(8) 0.073(2) Uani 0.63(2) 1 d PDU F 1
F116 F 0.5275(10) 0.6795(11) 0.7622(8) 0.085(4) Uani 0.37(2) 1 d PDU F 2
F117 F 0.6664(5) 0.6243(8) 0.6858(11) 0.064(3) Uani 0.37(2) 1 d PDU F 2
F118 F 0.5689(14) 0.7160(7) 0.6251(10) 0.083(3) Uani 0.37(2) 1 d PDU F 2
C225 C 0.3627(2) 0.34401(19) 0.85767(19) 0.0253(6) Uani 1 1 d . . .
C226 C 0.2605(2) 0.3237(2) 0.8546(2) 0.0288(6) Uani 1 1 d . . .
H226 H 0.2491 0.2909 0.8086 0.035 Uiso 1 1 calc R . .
C227 C 0.1753(2) 0.3501(2) 0.9165(2) 0.0328(7) Uani 1 1 d . . .
C228 C 0.1880(3) 0.3971(2) 0.9849(2) 0.0364(7) Uani 1 1 d . . .
H228 H 0.1299 0.4142 1.0277 0.044 Uiso 1 1 calc R . .
C229 C 0.2884(3) 0.4187(2) 0.9893(2) 0.0347(7) Uani 1 1 d D G .
C230 C 0.3732(2) 0.3932(2) 0.9269(2) 0.0289(6) Uani 1 1 d . . .
H230 H 0.4407 0.4096 0.9313 0.035 Uiso 1 1 calc R . .
C231 C 0.0676(3) 0.3326(3) 0.9054(3) 0.0465(9) Uani 1 1 d . . .
F19 F -0.00438(19) 0.3395(3) 0.9771(2) 0.0794(9) Uani 1 1 d U . .
F20 F 0.0385(2) 0.3885(2) 0.8428(2) 0.0826(10) Uani 1 1 d U . .
F21 F 0.0590(2) 0.2516(2) 0.8806(2) 0.0718(8) Uani 1 1 d U . .
C232 C 0.3034(3) 0.4736(3) 1.0598(2) 0.0514(10) Uani 1 1 d D . .
F22 F 0.2661(7) 0.4348(5) 1.1381(3) 0.087(2) Uani 0.539(7) 1 d PDU G 1
F23 F 0.2374(6) 0.5481(4) 1.0597(5) 0.096(2) Uani 0.539(7) 1 d PDU G 1
F24 F 0.3910(4) 0.5029(6) 1.0552(5) 0.088(2) Uani 0.539(7) 1 d PDU G 1
F122 F 0.3400(9) 0.5523(4) 1.0291(5) 0.098(3) Uani 0.461(7) 1 d PDU G 2
F123 F 0.3878(6) 0.4394(5) 1.0958(5) 0.082(2) Uani 0.461(7) 1 d PDU G 2
F124 F 0.2308(5) 0.4815(7) 1.1242(5) 0.086(3) Uani 0.461(7) 1 d PDU G 2

loop_
_atom_site_aniso_label
_atom_site_aniso_U_11
_atom_site_aniso_U_22
_atom_site_aniso_U_33
_atom_site_aniso_U_23
_atom_site_aniso_U_13
_atom_site_aniso_U_12
Rh1 0.02304(15) 0.03056(16) 0.04915(19) -0.00746(11) -0.00306(11) 0.00189(10)
B1 0.031(2) 0.049(3) 0.077(3) -0.024(2) -0.011(2) 0.0069(18)
N1 0.0316(15) 0.0388(16) 0.0517(18) -0.0138(14) -0.0010(13) 0.0029(12)
C1 0.049(2) 0.068(3) 0.047(2) -0.010(2) -0.0059(18) 0.013(2)
C2 0.050(2) 0.043(2) 0.093(4) -0.028(2) 0.002(2) -0.0024(19)
B2 0.0315(19) 0.041(2) 0.044(2) -0.0108(18) 0.0011(16) 0.0056(16)
N2 0.0347(15) 0.0452(17) 0.0405(16) -0.0123(13) -0.0033(12) 0.0097(13)
C3 0.036(2) 0.061(3) 0.089(4) -0.008(2) -0.010(2) 0.0026(19)
C4 0.065(3) 0.070(3) 0.088(4) 0.024(3) -0.003(3) 0.024(3)
P1 0.0259(4) 0.0296(4) 0.0651(6) -0.0155(4) -0.0096(4) 0.0037(3)
C5 0.0350(19) 0.0362(19) 0.080(3) -0.0261(19) -0.0114(19) 0.0019(15)
C6 0.040(2) 0.037(2) 0.094(3) -0.017(2) -0.017(2) -0.0056(16)
C7 0.0285(18) 0.045(2) 0.074(3) -0.0171(19) -0.0091(18) -0.0041(15)
C8 0.0359(19) 0.050(2) 0.060(2) -0.0173(19) -0.0142(17) 0.0042(16)
C9 0.042(2) 0.059(3) 0.062(3) -0.026(2) -0.0099(19) 0.0040(18)
C10 0.065(3) 0.049(2) 0.080(3) -0.007(2) -0.034(3) 0.015(2)
C11 0.083(4) 0.067(3) 0.082(3) -0.011(3) -0.033(3) 0.019(3)
C12 0.079(4) 0.057(3) 0.100(4) -0.010(3) -0.031(4) 0.019(3)
C110 0.067(4) 0.055(4) 0.072(4) -0.006(4) -0.024(4) 0.012(4)
C111 0.070(5) 0.063(5) 0.071(5) -0.003(4) -0.020(4) 0.014(4)
C112 0.057(6) 0.048(6) 0.061(6) -0.001(5) -0.014(5) 0.012(5)
C13 0.0266(18) 0.036(2) 0.038(2) -0.0099(17) -0.0083(16) 0.0046(16)
C14 0.035(2) 0.043(2) 0.047(3) -0.013(2) -0.0034(19) -0.0049(19)
C15 0.038(2) 0.044(3) 0.044(3) -0.011(2) -0.004(2) 0.0071(19)
C113 0.036(4) 0.044(4) 0.046(4) -0.010(3) -0.007(3) 0.003(3)
C114 0.049(5) 0.052(5) 0.052(5) -0.003(4) -0.001(4) 0.002(4)
C115 0.040(5) 0.048(5) 0.047(5) -0.011(4) -0.014(4) 0.010(4)
B200 0.0257(16) 0.0235(15) 0.0243(15) -0.0043(12) -0.0059(13) -0.0022(12)
C201 0.0265(14) 0.0244(14) 0.0258(14) -0.0042(11) -0.0084(11) 0.0012(11)
C202 0.0310(16) 0.0270(15) 0.0279(15) -0.0047(12) -0.0079(12) -0.0003(12)
C203 0.0397(18) 0.0236(15) 0.0380(17) -0.0039(13) -0.0126(14) -0.0029(13)
C204 0.054(2) 0.0233(15) 0.0356(17) -0.0100(13) -0.0143(15) 0.0011(14)
C205 0.050(2) 0.0277(16) 0.0280(16) -0.0064(13) -0.0075(14) 0.0055(14)
C206 0.0382(17) 0.0232(14) 0.0270(15) -0.0025(12) -0.0066(13) 0.0016(12)
C207 0.055(2) 0.0330(18) 0.053(2) -0.0084(17) -0.0038(19) -0.0114(17)
F1 0.085(5) 0.060(4) 0.080(4) -0.010(3) -0.017(3) -0.037(4)
F2 0.084(4) 0.043(3) 0.061(3) -0.011(2) 0.020(3) -0.028(3)
F3 0.075(3) 0.049(3) 0.104(5) 0.037(3) 0.013(3) 0.012(3)
F101 0.098(5) 0.070(5) 0.074(5) 0.034(4) -0.022(4) -0.020(4)
F102 0.107(6) 0.037(4) 0.082(4) -0.023(3) 0.007(4) -0.028(4)
F103 0.064(5) 0.067(5) 0.100(6) -0.015(4) 0.015(4) -0.031(4)
C208 0.076(3) 0.0293(17) 0.0336(18) -0.0081(15) -0.0047(18) 0.0066(18)
F4 0.092(3) 0.045(2) 0.047(2) -0.0084(18) 0.008(2) 0.026(2)
F5 0.113(3) 0.069(3) 0.0342(17) -0.0134(16) -0.0240(18) 0.004(2)
F6 0.102(3) 0.0395(17) 0.0367(18) -0.0065(13) 0.020(2) -0.0036(19)
C308 0.076(3) 0.0293(17) 0.0336(18) -0.0081(15) -0.0047(18) 0.0066(18)
F104 0.089(7) 0.067(7) 0.043(6) 0.003(5) -0.012(5) 0.001(6)
F105 0.071(7) 0.059(7) 0.048(7) -0.015(5) 0.008(5) -0.012(6)
F106 0.058(7) 0.034(7) 0.040(7) -0.015(5) -0.003(5) -0.003(5)
C209 0.0274(14) 0.0206(13) 0.0270(14) -0.0069(11) -0.0054(12) -0.0024(11)
C210 0.0287(15) 0.0240(14) 0.0292(15) -0.0051(12) -0.0040(12) -0.0019(11)
C211 0.0335(16) 0.0273(15) 0.0330(16) -0.0067(12) -0.0102(13) 0.0014(12)
C212 0.0268(16) 0.0382(17) 0.0416(18) -0.0112(14) -0.0114(14) 0.0023(13)
C213 0.0285(16) 0.0431(19) 0.0348(17) -0.0110(14) -0.0008(13) -0.0037(14)
C214 0.0294(16) 0.0339(16) 0.0276(15) -0.0054(12) -0.0047(12) -0.0012(12)
C215 0.0387(19) 0.052(2) 0.041(2) 0.0006(17) -0.0138(16) 0.0056(16)
F7 0.088(2) 0.0634(18) 0.0565(16) 0.0215(14) -0.0224(15) -0.0113(16)
F8 0.093(2) 0.082(2) 0.0348(13) -0.0156(13) -0.0219(14) 0.0277(18)
F9 0.0419(15) 0.140(3) 0.0599(17) 0.0197(19) -0.0279(13) 0.0043(17)
F107 0.073(8) 0.081(9) 0.054(8) -0.003(7) -0.029(7) -0.004(7)
F108 0.068(8) 0.078(9) 0.064(8) 0.009(7) -0.021(7) 0.002(7)
F109 0.082(9) 0.087(9) 0.065(9) 0.001(7) -0.018(7) 0.002(7)
C216 0.0310(19) 0.084(3) 0.045(2) -0.012(2) 0.0014(16) -0.004(2)
F10 0.044(3) 0.113(5) 0.075(4) 0.014(4) 0.018(2) 0.031(3)
F11 0.048(3) 0.135(6) 0.030(2) -0.012(3) 0.003(2) -0.012(3)
F12 0.093(5) 0.088(4) 0.116(5) -0.020(4) 0.047(4) -0.054(4)
F110 0.058(4) 0.124(5) 0.079(4) 0.029(4) 0.020(3) -0.015(4)
F111 0.037(3) 0.148(6) 0.059(3) -0.002(4) -0.012(2) -0.020(4)
F112 0.095(5) 0.111(5) 0.078(5) -0.037(4) 0.034(4) -0.005(4)
C217 0.0277(15) 0.0247(14) 0.0254(14) -0.0062(11) -0.0024(11) 0.0014(11)
C218 0.0284(15) 0.0275(15) 0.0259(14) -0.0055(12) -0.0027(12) 0.0035(12)
C219 0.0321(16) 0.0347(17) 0.0260(15) -0.0021(13) 0.0002(12) 0.0090(13)
C220 0.0408(19) 0.0286(16) 0.0387(18) 0.0032(14) -0.0019(15) 0.0049(14)
C221 0.0397(18) 0.0262(16) 0.0452(19) -0.0030(14) -0.0059(15) -0.0016(13)
C222 0.0352(17) 0.0270(15) 0.0359(17) -0.0055(13) -0.0074(13) -0.0009(13)
C223 0.042(2) 0.046(2) 0.0321(17) -0.0001(15) -0.0070(15) 0.0115(16)
F13 0.105(2) 0.087(2) 0.0709(18) 0.0421(16) -0.0492(17) -0.0204(18)
F14 0.0380(13) 0.124(2) 0.0553(15) -0.0121(15) -0.0110(11) 0.0334(14)
F15 0.0686(16) 0.0747(17) 0.0607(15) -0.0234(13) -0.0365(13) 0.0186(13)
C224 0.055(3) 0.0320(19) 0.084(3) 0.003(2) -0.021(2) -0.0048(18)
F16 0.074(4) 0.033(2) 0.098(4) 0.003(2) 0.010(3) -0.017(2)
F17 0.068(3) 0.060(3) 0.124(5) -0.049(4) -0.007(3) -0.011(3)
F18 0.059(3) 0.050(3) 0.116(6) 0.014(3) -0.037(3) -0.023(2)
F116 0.094(6) 0.063(6) 0.111(7) -0.048(5) -0.027(5) -0.013(5)
F117 0.051(5) 0.063(5) 0.078(6) 0.000(4) -0.008(4) -0.024(4)
F118 0.092(6) 0.044(5) 0.115(6) 0.014(4) -0.035(5) -0.013(4)
C225 0.0283(15) 0.0212(13) 0.0271(15) -0.0028(11) -0.0067(12) -0.0007(11)
C226 0.0302(16) 0.0276(15) 0.0299(15) -0.0039(12) -0.0083(12) -0.0020(12)
C227 0.0253(15) 0.0334(16) 0.0390(18) -0.0002(13) -0.0060(13) -0.0010(12)
C228 0.0308(17) 0.0374(18) 0.0374(18) -0.0088(14) 0.0039(13) 0.0004(13)
C229 0.0367(18) 0.0332(17) 0.0336(17) -0.0105(13) -0.0014(14) -0.0028(13)
C230 0.0277(15) 0.0286(15) 0.0311(16) -0.0061(12) -0.0049(12) -0.0034(12)
C231 0.0292(18) 0.057(2) 0.053(2) -0.0052(18) -0.0068(16) -0.0004(16)
F19 0.0305(12) 0.127(3) 0.0783(19) -0.0276(18) 0.0051(12) -0.0134(14)
F20 0.0516(15) 0.097(2) 0.104(2) 0.0287(18) -0.0422(16) -0.0070(15)
F21 0.0431(14) 0.0696(17) 0.111(2) -0.0225(16) -0.0243(14) -0.0156(12)
C232 0.058(3) 0.050(2) 0.046(2) -0.0231(19) 0.0010(19) -0.0089(19)
F22 0.132(5) 0.089(4) 0.043(3) -0.023(3) -0.012(3) -0.028(4)
F23 0.111(5) 0.072(4) 0.120(5) -0.069(3) -0.038(4) 0.022(3)
F24 0.050(3) 0.129(5) 0.092(4) -0.083(4) 0.008(3) -0.031(3)
F122 0.151(6) 0.062(4) 0.090(5) -0.034(3) -0.021(5) -0.029(4)
F123 0.105(5) 0.083(4) 0.077(4) -0.050(3) -0.045(4) 0.008(4)
F124 0.066(4) 0.126(6) 0.065(4) -0.064(4) 0.019(3) -0.015(4)

loop_
_atom_type_symbol
_atom_type_description
_atom_type_scat_dispersion_real
_atom_type_scat_dispersion_imag
_atom_type_scat_source
C C 0.0033 0.0016 'International Tables Vol C Tables 4.2.6.8 and 6.1.1.4'
H H 0.0000 0.0000 'International Tables Vol C Tables 4.2.6.8 and 6.1.1.4'
B B 0.0013 0.0007 'International Tables Vol C Tables 4.2.6.8 and 6.1.1.4'
N N 0.0061 0.0033 'International Tables Vol C Tables 4.2.6.8 and 6.1.1.4'
F F 0.0171 0.0103 'International Tables Vol C Tables 4.2.6.8 and 6.1.1.4'
P P 0.1023 0.0942 'International Tables Vol C Tables 4.2.6.8 and 6.1.1.4'
Rh Rh -1.1178 0.9187 'International Tables Vol C Tables 4.2.6.8 and 6.1.1.4'

loop_
_geom_angle_atom_site_label_1
_geom_angle_atom_site_label_2
_geom_angle_atom_site_label_3
_geom_angle
_geom_angle_site_symmetry_1
_geom_angle_site_symmetry_3
_geom_angle_publ_flag
C7 Rh1 C8 39.14(18) . . ?
C7 Rh1 P1 84.17(11) . . ?
C8 Rh1 P1 83.46(11) . . ?
C7 Rh1 B1 156.8(2) . . ?
C8 Rh1 B1 159.77(19) . . ?
P1 Rh1 B1 106.15(12) . . ?
C7 Rh1 B2 112.88(14) . . ?
C8 Rh1 B2 105.24(15) . . ?
P1 Rh1 B2 161.66(10) . . ?
B1 Rh1 B2 60.79(15) . . ?
C7 Rh1 H1A 126.7(15) . . ?
C8 Rh1 H1A 165.8(15) . . ?
P1 Rh1 H1A 96.6(15) . . ?
B1 Rh1 H1A 33.2(15) . . ?
B2 Rh1 H1A 78.9(15) . . ?
C7 Rh1 H1B 169.5(15) . . ?
C8 Rh1 H1B 130.4(15) . . ?
P1 Rh1 H1B 94.9(15) . . ?
B1 Rh1 H1B 33.0(15) . . ?
B2 Rh1 H1B 67.1(15) . . ?
H1A Rh1 H1B 64(2) . . ?
C7 Rh1 H2A 91.9(13) . . ?
C8 Rh1 H2A 95.6(12) . . ?
P1 Rh1 H2A 174.8(13) . . ?
B1 Rh1 H2A 76.4(12) . . ?
B2 Rh1 H2A 23.3(13) . . ?
H1A Rh1 H2A 83.0(19) . . ?
H1B Rh1 H2A 90(2) . . ?
N1 B1 Rh1 103.1(3) . . ?
N1 B1 H1A 110(2) . . ?
Rh1 B1 H1A 55(2) . . ?
N1 B1 H1B 109(2) . . ?
Rh1 B1 H1B 55(2) . . ?
H1A B1 H1B 105(3) . . ?
N1 B1 H1C 113(2) . . ?
Rh1 B1 H1C 143(2) . . ?
H1A B1 H1C 108(3) . . ?
H1B B1 H1C 110(3) . . ?
C1 N1 C2 109.6(3) . . ?
C1 N1 B2 114.9(3) . . ?
C2 N1 B2 112.1(4) . . ?
C1 N1 B1 107.4(3) . . ?
C2 N1 B1 109.1(3) . . ?
B2 N1 B1 103.3(3) . . ?
N1 C1 H1D 109.5 . . ?
N1 C1 H1E 109.5 . . ?
H1D C1 H1E 109.5 . . ?
N1 C1 H1F 109.5 . . ?
H1D C1 H1F 109.5 . . ?
H1E C1 H1F 109.5 . . ?
N1 C2 H2C 109.5 . . ?
N1 C2 H2D 109.5 . . ?
H2C C2 H2D 109.5 . . ?
N1 C2 H2E 109.5 . . ?
H2C C2 H2E 109.5 . . ?
H2D C2 H2E 109.5 . . ?
N1 B2 N2 112.7(3) . . ?
N1 B2 Rh1 89.3(2) . . ?
N2 B2 Rh1 141.8(3) . . ?
N1 B2 H2A 107(2) . . ?
N2 B2 H2A 99(2) . . ?
Rh1 B2 H2A 43(2) . . ?
N1 B2 H2B 111(2) . . ?
N2 B2 H2B 110(2) . . ?
Rh1 B2 H2B 89(2) . . ?
H2A B2 H2B 117(3) . . ?
C4 N2 C3 109.9(4) . . ?
C4 N2 B2 113.0(3) . . ?
C3 N2 B2 112.8(3) . . ?
C4 N2 H2 106.9 . . ?
C3 N2 H2 106.9 . . ?
B2 N2 H2 106.9 . . ?
N2 C3 H3A 109.5 . . ?
N2 C3 H3B 109.5 . . ?
H3A C3 H3B 109.5 . . ?
N2 C3 H3C 109.5 . . ?
H3A C3 H3C 109.5 . . ?
H3B C3 H3C 109.5 . . ?
N2 C4 H4A 109.5 . . ?
N2 C4 H4B 109.5 . . ?
H4A C4 H4B 109.5 . . ?
N2 C4 H4C 109.5 . . ?
H4A C4 H4C 109.5 . . ?
H4B C4 H4C 109.5 . . ?
C113 P1 C5 118.3(5) . . ?
C113 P1 C10 90.6(6) . . ?
C5 P1 C10 108.6(3) . . ?
C113 P1 C110 78.2(9) . . ?
C5 P1 C110 111.3(7) . . ?
C10 P1 C110 12.9(7) . . ?
C113 P1 C13 24.0(5) . . ?
C5 P1 C13 105.2(2) . . ?
C10 P1 C13 114.4(3) . . ?
C110 P1 C13 101.7(7) . . ?
C113 P1 Rh1 125.5(4) . . ?
C5 P1 Rh1 98.24(13) . . ?
C10 P1 Rh1 115.6(2) . . ?
C110 P1 Rh1 126.1(5) . . ?
C13 P1 Rh1 112.86(14) . . ?
C9 C5 C6 102.0(3) . . ?
C9 C5 P1 104.0(3) . . ?
C6 C5 P1 103.6(3) . . ?
C9 C5 H5 115.2 . . ?
C6 C5 H5 115.2 . . ?
P1 C5 H5 115.2 . . ?
C7 C6 C5 100.4(3) . . ?
C7 C6 H6A 111.7 . . ?
C5 C6 H6A 111.7 . . ?
C7 C6 H6B 111.7 . . ?
C5 C6 H6B 111.7 . . ?
H6A C6 H6B 109.5 . . ?
C8 C7 C6 109.0(4) . . ?
C8 C7 Rh1 70.9(2) . . ?
C6 C7 Rh1 113.6(3) . . ?
C8 C7 H7 121(3) . . ?
C6 C7 H7 122(3) . . ?
Rh1 C7 H7 110(2) . . ?
C7 C8 C9 108.6(4) . . ?
C7 C8 Rh1 69.9(2) . . ?
C9 C8 Rh1 114.4(3) . . ?
C7 C8 H8 121(3) . . ?
C9 C8 H8 123(3) . . ?
Rh1 C8 H8 107(2) . . ?
C8 C9 C5 100.6(4) . . ?
C8 C9 H9A 111.7 . . ?
C5 C9 H9A 111.7 . . ?
C8 C9 H9B 111.7 . . ?
C5 C9 H9B 111.7 . . ?
H9A C9 H9B 109.4 . . ?
C12 C10 C11 115.3(5) . . ?
C12 C10 P1 115.8(5) . . ?
C11 C10 P1 115.6(4) . . ?
C12 C10 H10 102.3 . . ?
C11 C10 H10 102.3 . . ?
P1 C10 H10 102.3 . . ?
C112 C110 C111 114.4(11) . . ?
C112 C110 P1 113.3(9) . . ?
C111 C110 P1 110.9(8) . . ?
C112 C110 H110 105.8 . . ?
C111 C110 H110 105.8 . . ?
P1 C110 H110 105.8 . . ?
C110 C111 H11D 109.5 . . ?
C110 C111 H11E 109.5 . . ?
H11D C111 H11E 109.5 . . ?
C110 C111 H11F 109.5 . . ?
H11D C111 H11F 109.5 . . ?
H11E C111 H11F 109.5 . . ?
C110 C112 H11G 109.5 . . ?
C110 C112 H11H 109.5 . . ?
H11G C112 H11H 109.5 . . ?
C110 C112 H11I 109.5 . . ?
H11G C112 H11I 109.5 . . ?
H11H C112 H11I 109.5 . . ?
C15 C13 C14 112.1(4) . . ?
C15 C13 P1 113.6(3) . . ?
C14 C13 P1 111.4(3) . . ?
C15 C13 H13 106.4 . . ?
C14 C13 H13 106.4 . . ?
P1 C13 H13 106.4 . . ?
C114 C113 C115 112.5(9) . . ?
C114 C113 P1 112.4(8) . . ?
C115 C113 P1 112.9(8) . . ?
C114 C113 H113 106.1 . . ?
C115 C113 H113 106.1 . . ?
P1 C113 H113 106.1 . . ?
C113 C114 H11J 109.5 . . ?
C113 C114 H11K 109.5 . . ?
H11J C114 H11K 109.5 . . ?
C113 C114 H11L 109.5 . . ?
H11J C114 H11L 109.5 . . ?
H11K C114 H11L 109.5 . . ?
C113 C115 H11M 109.5 . . ?
C113 C115 H11N 109.5 . . ?
H11M C115 H11N 109.5 . . ?
C113 C115 H11O 109.5 . . ?
H11M C115 H11O 109.5 . . ?
H11N C115 H11O 109.5 . . ?
C201 B200 C217 112.0(2) . . ?
C201 B200 C209 104.0(2) . . ?
C217 B200 C209 110.4(2) . . ?
C201 B200 C225 113.7(2) . . ?
C217 B200 C225 102.2(2) . . ?
C209 B200 C225 114.7(2) . . ?
C202 C201 C206 115.7(3) . . ?
C202 C201 B200 122.9(3) . . ?
C206 C201 B200 121.0(3) . . ?
C203 C202 C201 122.1(3) . . ?
C203 C202 H202 118.9 . . ?
C201 C202 H202 118.9 . . ?
C204 C203 C202 120.7(3) . . ?
C204 C203 C207 118.9(3) . . ?
C202 C203 C207 120.4(3) . . ?
C205 C204 C203 118.2(3) . . ?
C205 C204 H204 120.9 . . ?
C203 C204 H204 120.9 . . ?
C204 C205 C206 121.2(3) . . ?
C204 C205 C208 116.9(3) . . ?
C206 C205 C208 121.8(3) . . ?
C204 C205 C308 121.5(6) . . ?
C206 C205 C308 117.0(6) . . ?
C208 C205 C308 8.8(6) . . ?
C205 C206 C201 122.1(3) . . ?
C205 C206 H206 119.0 . . ?
C201 C206 H206 119.0 . . ?
F102 C207 F2 123.3(6) . . ?
F102 C207 F103 108.0(5) . . ?
F2 C207 F103 25.7(6) . . ?
F102 C207 F3 77.2(6) . . ?
F2 C207 F3 106.0(5) . . ?
F103 C207 F3 125.9(6) . . ?
F102 C207 F101 106.1(5) . . ?
F2 C207 F101 80.3(6) . . ?
F103 C207 F101 104.7(5) . . ?
F3 C207 F101 31.3(5) . . ?
F102 C207 F1 29.0(5) . . ?
F2 C207 F1 104.9(5) . . ?
F103 C207 F1 83.5(6) . . ?
F3 C207 F1 104.2(5) . . ?
F101 C207 F1 128.9(6) . . ?
F102 C207 C203 114.2(5) . . ?
F2 C207 C203 115.5(4) . . ?
F103 C207 C203 112.6(5) . . ?
F3 C207 C203 113.3(4) . . ?
F101 C207 C203 110.6(4) . . ?
F1 C207 C203 112.0(4) . . ?
F6 C208 F4 106.5(5) . . ?
F6 C208 F5 106.3(4) . . ?
F4 C208 F5 105.2(4) . . ?
F6 C208 C205 113.0(3) . . ?
F4 C208 C205 112.1(4) . . ?
F5 C208 C205 113.1(4) . . ?
F105 C308 F106 106.5(8) . . ?
F105 C308 F104 105.6(8) . . ?
F106 C308 F104 105.5(8) . . ?
F105 C308 C205 114.6(8) . . ?
F106 C308 C205 112.2(8) . . ?
F104 C308 C205 111.8(8) . . ?
C210 C209 C214 115.2(3) . . ?
C210 C209 B200 124.8(3) . . ?
C214 C209 B200 119.7(3) . . ?
C211 C210 C209 122.1(3) . . ?
C211 C210 H210 119.0 . . ?
C209 C210 H210 119.0 . . ?
C212 C211 C210 121.3(3) . . ?
C212 C211 C215 120.4(3) . . ?
C210 C211 C215 118.4(3) . . ?
C213 C212 C211 117.6(3) . . ?
C213 C212 H212 121.2 . . ?
C211 C212 H212 121.2 . . ?
C212 C213 C214 121.2(3) . . ?
C212 C213 C216 119.7(3) . . ?
C214 C213 C216 119.1(3) . . ?
C213 C214 C209 122.6(3) . . ?
C213 C214 H214 118.7 . . ?
C209 C214 H214 118.7 . . ?
F109 C215 F9 131.0(9) . . ?
F109 C215 F8 41.7(15) . . ?
F9 C215 F8 108.6(3) . . ?
F109 C215 F108 106.3(8) . . ?
F9 C215 F108 59.8(14) . . ?
F8 C215 F108 130.9(9) . . ?
F109 C215 F107 105.4(8) . . ?
F9 C215 F107 47.8(14) . . ?
F8 C215 F107 67.0(14) . . ?
F108 C215 F107 104.7(8) . . ?
F109 C215 F7 64.5(15) . . ?
F9 C215 F7 104.9(3) . . ?
F8 C215 F7 103.6(3) . . ?
F108 C215 F7 47.9(14) . . ?
F107 C215 F7 136.6(8) . . ?
F109 C215 C211 114.5(8) . . ?
F9 C215 C211 113.8(3) . . ?
F8 C215 C211 113.8(3) . . ?
F108 C215 C211 114.1(7) . . ?
F107 C215 C211 111.0(7) . . ?
F7 C215 C211 111.3(3) . . ?
F111 C216 F11 125.4(5) . . ?
F111 C216 F12 56.2(5) . . ?
F11 C216 F12 112.1(5) . . ?
F111 C216 F112 109.4(5) . . ?
F11 C216 F112 34.6(5) . . ?
F12 C216 F112 133.1(6) . . ?
F111 C216 F10 46.4(4) . . ?
F11 C216 F10 104.0(5) . . ?
F12 C216 F10 102.0(5) . . ?
F112 C216 F10 72.7(5) . . ?
F111 C216 F110 102.4(5) . . ?
F11 C216 F110 68.4(5) . . ?
F12 C216 F110 51.0(5) . . ?
F112 C216 F110 101.4(5) . . ?
F10 C216 F110 137.7(5) . . ?
F111 C216 C213 117.7(4) . . ?
F11 C216 C213 115.5(4) . . ?
F12 C216 C213 112.7(4) . . ?
F112 C216 C213 112.9(5) . . ?
F10 C216 C213 109.3(4) . . ?
F110 C216 C213 111.3(4) . . ?
C218 C217 C222 116.3(3) . . ?
C218 C217 B200 122.2(3) . . ?
C222 C217 B200 121.2(3) . . ?
C219 C218 C217 121.7(3) . . ?
C219 C218 H218 119.1 . . ?
C217 C218 H218 119.1 . . ?
C220 C219 C218 120.9(3) . . ?
C220 C219 C223 119.7(3) . . ?
C218 C219 C223 119.4(3) . . ?
C221 C220 C219 118.3(3) . . ?
C221 C220 H220 120.9 . . ?
C219 C220 H220 120.9 . . ?
C220 C221 C222 120.7(3) . . ?
C220 C221 C224 120.0(3) . . ?
C222 C221 C224 119.3(3) . . ?
C221 C222 C217 122.0(3) . . ?
C221 C222 H222 119.0 . . ?
C217 C222 H222 119.0 . . ?
F13 C223 F15 106.4(3) . . ?
F13 C223 F14 106.6(3) . . ?
F15 C223 F14 104.5(3) . . ?
F13 C223 C219 113.9(3) . . ?
F15 C223 C219 113.7(3) . . ?
F14 C223 C219 111.0(3) . . ?
F118 C224 F18 121.5(7) . . ?
F118 C224 F17 78.9(7) . . ?
F18 C224 F17 109.4(5) . . ?
F118 C224 F117 108.1(6) . . ?
F18 C224 F117 21.8(7) . . ?
F17 C224 F117 126.7(7) . . ?
F118 C224 F116 107.0(6) . . ?
F18 C224 F116 85.4(7) . . ?
F17 C224 F116 30.2(6) . . ?
F117 C224 F116 106.3(6) . . ?
F118 C224 F16 26.3(7) . . ?
F18 C224 F16 105.3(5) . . ?
F17 C224 F16 104.1(4) . . ?
F117 C224 F16 87.0(6) . . ?
F116 C224 F16 129.5(7) . . ?
F118 C224 C221 114.6(5) . . ?
F18 C224 C221 114.0(4) . . ?
F17 C224 C221 112.8(4) . . ?
F117 C224 C221 111.2(6) . . ?
F116 C224 C221 109.2(5) . . ?
F16 C224 C221 110.4(4) . . ?
C226 C225 C230 115.5(3) . . ?
C226 C225 B200 122.0(3) . . ?
C230 C225 B200 121.8(3) . . ?
C227 C226 C225 122.2(3) . . ?
C227 C226 H226 118.9 . . ?
C225 C226 H226 118.9 . . ?
C228 C227 C226 121.1(3) . . ?
C228 C227 C231 119.4(3) . . ?
C226 C227 C231 119.4(3) . . ?
C227 C228 C229 118.0(3) . . ?
C227 C228 H228 121.0 . . ?
C229 C228 H228 121.0 . . ?
C230 C229 C228 120.8(3) . . ?
C230 C229 C232 120.2(3) . . ?
C228 C229 C232 118.9(3) . . ?
C229 C230 C225 122.4(3) . . ?
C229 C230 H230 118.8 . . ?
C225 C230 H230 118.8 . . ?
F19 C231 F20 107.1(3) . . ?
F19 C231 F21 105.8(4) . . ?
F20 C231 F21 104.8(4) . . ?
F19 C231 C227 113.9(3) . . ?
F20 C231 C227 111.5(3) . . ?
F21 C231 C227 113.2(3) . . ?
F24 C232 F124 123.0(5) . . ?
F24 C232 F122 49.9(5) . . ?
F124 C232 F122 110.0(5) . . ?
F24 C232 F22 112.1(5) . . ?
F124 C232 F22 38.9(4) . . ?
F122 C232 F22 135.5(5) . . ?
F24 C232 F23 105.0(5) . . ?
F124 C232 F23 61.4(5) . . ?
F122 C232 F23 59.4(5) . . ?
F22 C232 F23 100.2(5) . . ?
F24 C232 F123 48.8(4) . . ?
F124 C232 F123 104.7(5) . . ?
F122 C232 F123 98.2(5) . . ?
F22 C232 F123 72.4(5) . . ?
F23 C232 F123 140.5(4) . . ?
F24 C232 C229 117.8(4) . . ?
F124 C232 C229 118.9(4) . . ?
F122 C232 C229 112.6(4) . . ?
F22 C232 C229 111.4(4) . . ?
F23 C232 C229 108.6(4) . . ?
F123 C232 C229 110.2(4) . . ?

loop_
_geom_bond_atom_site_label_1
_geom_bond_atom_site_label_2
_geom_bond_distance
_geom_bond_site_symmetry_2
_geom_bond_publ_flag
Rh1 C7 2.107(4) . ?
Rh1 C8 2.121(4) . ?
Rh1 P1 2.2058(9) . ?
Rh1 B1 2.242(5) . ?
Rh1 B2 2.626(4) . ?
Rh1 H1A 1.85(5) . ?
Rh1 H1B 1.84(5) . ?
Rh1 H2A 1.96(4) . ?
B1 N1 1.606(5) . ?
B1 H1A 1.23(5) . ?
B1 H1B 1.22(5) . ?
B1 H1C 1.13(5) . ?
N1 C1 1.486(5) . ?
N1 C2 1.488(5) . ?
N1 B2 1.562(6) . ?
C1 H1D 0.9800 . ?
C1 H1E 0.9800 . ?
C1 H1F 0.9800 . ?
C2 H2C 0.9800 . ?
C2 H2D 0.9800 . ?
C2 H2E 0.9800 . ?
B2 N2 1.621(5) . ?
B2 H2A 1.13(4) . ?
B2 H2B 1.12(4) . ?
N2 C4 1.477(6) . ?
N2 C3 1.506(6) . ?
N2 H2 0.9300 . ?
C3 H3A 0.9800 . ?
C3 H3B 0.9800 . ?
C3 H3C 0.9800 . ?
C4 H4A 0.9800 . ?
C4 H4B 0.9800 . ?
C4 H4C 0.9800 . ?
P1 C113 1.823(9) . ?
P1 C5 1.831(4) . ?
P1 C10 1.837(5) . ?
P1 C110 1.841(10) . ?
P1 C13 1.882(4) . ?
C5 C9 1.533(6) . ?
C5 C6 1.550(6) . ?
C5 H5 1.0000 . ?
C6 C7 1.521(6) . ?
C6 H6A 0.9900 . ?
C6 H6B 0.9900 . ?
C7 C8 1.416(6) . ?
C7 H7 1.08(4) . ?
C8 C9 1.526(6) . ?
C8 H8 1.08(4) . ?
C9 H9A 0.9900 . ?
C9 H9B 0.9900 . ?
C10 C12 1.503(6) . ?
C10 C11 1.526(7) . ?
C10 H10 1.0000 . ?
C11 H11A 0.9800 . ?
C11 H11B 0.9800 . ?
C11 H11C 0.9800 . ?
C12 H12A 0.9800 . ?
C12 H12B 0.9800 . ?
C12 H12C 0.9800 . ?
C110 C112 1.520(10) . ?
C110 C111 1.532(10) . ?
C110 H110 1.0000 . ?
C111 H11D 0.9800 . ?
C111 H11E 0.9800 . ?
C111 H11F 0.9800 . ?
C112 H11G 0.9800 . ?
C112 H11H 0.9800 . ?
C112 H11I 0.9800 . ?
C13 C15 1.522(5) . ?
C13 C14 1.533(5) . ?
C13 H13 1.0000 . ?
C14 H14A 0.9800 . ?
C14 H14B 0.9800 . ?
C14 H14C 0.9800 . ?
C15 H15A 0.9800 . ?
C15 H15B 0.9800 . ?
C15 H15C 0.9800 . ?
C113 C114 1.528(9) . ?
C113 C115 1.534(9) . ?
C113 H113 1.0000 . ?
C114 H11J 0.9800 . ?
C114 H11K 0.9800 . ?
C114 H11L 0.9800 . ?
C115 H11M 0.9800 . ?
C115 H11N 0.9800 . ?
C115 H11O 0.9800 . ?
B200 C201 1.640(4) . ?
B200 C217 1.640(4) . ?
B200 C209 1.640(4) . ?
B200 C225 1.643(4) . ?
C201 C202 1.399(4) . ?
C201 C206 1.405(4) . ?
C202 C203 1.398(4) . ?
C202 H202 0.9500 . ?
C203 C204 1.382(5) . ?
C203 C207 1.488(5) . ?
C204 C205 1.381(5) . ?
C204 H204 0.9500 . ?
C205 C206 1.385(4) . ?
C205 C208 1.500(5) . ?
C205 C308 1.505(10) . ?
C206 H206 0.9500 . ?
C207 F102 1.304(6) . ?
C207 F2 1.313(5) . ?
C207 F103 1.319(6) . ?
C207 F3 1.330(6) . ?
C207 F101 1.349(6) . ?
C207 F1 1.354(6) . ?
C208 F6 1.336(5) . ?
C208 F4 1.340(5) . ?
C208 F5 1.349(5) . ?
C308 F105 1.337(9) . ?
C308 F106 1.341(9) . ?
C308 F104 1.344(9) . ?
C209 C210 1.397(4) . ?
C209 C214 1.405(4) . ?
C210 C211 1.395(4) . ?
C210 H210 0.9500 . ?
C211 C212 1.384(5) . ?
C211 C215 1.493(5) . ?
C212 C213 1.381(5) . ?
C212 H212 0.9500 . ?
C213 C214 1.382(5) . ?
C213 C216 1.500(5) . ?
C214 H214 0.9500 . ?
C215 F109 1.316(8) . ?
C215 F9 1.317(4) . ?
C215 F8 1.322(4) . ?
C215 F108 1.322(8) . ?
C215 F107 1.345(8) . ?
C215 F7 1.347(4) . ?
C216 F111 1.266(5) . ?
C216 F11 1.267(5) . ?
C216 F12 1.287(6) . ?
C216 F112 1.309(6) . ?
C216 F10 1.373(6) . ?
C216 F110 1.377(6) . ?
C217 C218 1.397(4) . ?
C217 C222 1.404(4) . ?
C218 C219 1.396(4) . ?
C218 H218 0.9500 . ?
C219 C220 1.388(5) . ?
C219 C223 1.485(5) . ?
C220 C221 1.386(5) . ?
C220 H220 0.9500 . ?
C221 C222 1.392(5) . ?
C221 C224 1.508(5) . ?
C222 H222 0.9500 . ?
C223 F13 1.324(5) . ?
C223 F15 1.327(5) . ?
C223 F14 1.338(4) . ?
C224 F118 1.298(7) . ?
C224 F18 1.308(6) . ?
C224 F17 1.313(6) . ?
C224 F117 1.324(7) . ?
C224 F116 1.354(7) . ?
C224 F16 1.372(6) . ?
C225 C226 1.401(4) . ?
C225 C230 1.402(4) . ?
C226 C227 1.393(5) . ?
C226 H226 0.9500 . ?
C227 C228 1.380(5) . ?
C227 C231 1.497(5) . ?
C228 C229 1.389(5) . ?
C228 H228 0.9500 . ?
C229 C230 1.389(4) . ?
C229 C232 1.490(5) . ?
C230 H230 0.9500 . ?
C231 F19 1.322(5) . ?
C231 F20 1.333(5) . ?
C231 F21 1.334(5) . ?
C232 F24 1.239(5) . ?
C232 F124 1.250(6) . ?
C232 F122 1.317(6) . ?
C232 F22 1.318(6) . ?
C232 F23 1.382(6) . ?
C232 F123 1.394(6) . ?

loop_
_platon_squeeze_void_nr
_platon_squeeze_void_average_x
_platon_squeeze_void_average_y
_platon_squeeze_void_average_z
_platon_squeeze_void_volume
_platon_squeeze_void_count_electrons
_platon_squeeze_void_content
1 0.000 -0.011 0.500 396 -10 ' '
